data_7239150
loop_
_publ_author_name
'Zou, Ji-Yong'
'Xu, Na'
'Shi, Wei'
'Gao, Hong-Ling'
'Cui, Jian-Zhong'
'Cheng, Peng'

_publ_section_title
;
 A new family of 3d--4f heterometallic coordination polymers assembled
 with 1H-1,2,3-triazole-4,5-dicarboxylic acid: syntheses, structures and
 magnetic properties
;
_journal_issue 44
_journal_name_full 'RSC Advances'
_journal_page_first 21511
_journal_paper_doi 10.1039/c3ra43118e
_journal_volume 3
_journal_year 2013
_chemical_formula_sum 'C8 H12 Cl Cu2 Ho N6 O14'
_chemical_formula_weight 743.70
_space_group_IT_number 13
_space_group_name_Hall '-P 2ya'
_space_group_name_H-M_alt 'P 1 2/a 1'
_symmetry_cell_setting monoclinic
_symmetry_space_group_name_H-M 'P 1 2/a 1'
_atom_sites_solution_hydrogens geom
_atom_sites_solution_primary direct
_atom_sites_solution_secondary difmap
_audit_creation_method SHELXL-97
_cell_angle_alpha 90.00
_cell_angle_beta 103.437(15)
_cell_angle_gamma 90.00
_cell_formula_units_Z 2
_cell_length_a 11.5691(17)
_cell_length_b 6.7563(9)
_cell_length_c 12.088(2)
_cell_measurement_reflns_used 1895
_cell_measurement_temperature 293(2)
_cell_measurement_theta_max 29.3531
_cell_measurement_theta_min 3.0089
_cell_volume 919.0(2)
_computing_cell_refinement CRYSALISPRO
_computing_data_collection CRYSALISPRO
_computing_data_reduction CRYSALISPRO
_computing_structure_refinement 'SHELXL-97 (Sheldrick, 1997)'
_computing_structure_solution 'SHELXS-97 (Sheldrick, 1990)'
_diffrn_ambient_temperature 293(2)
_diffrn_detector_area_resol_mean 16.2116
_diffrn_measured_fraction_theta_full 0.998
_diffrn_measured_fraction_theta_max 0.998
_diffrn_measurement_device_type 'SuperNova, Single source at offset), Eos'
_diffrn_measurement_method '\w scans'
_diffrn_radiation_monochromator graphite
_diffrn_radiation_source 'SuperNova (Mo) X-ray Source'
_diffrn_radiation_type MoK\a
_diffrn_radiation_wavelength 0.71073
_diffrn_reflns_av_R_equivalents 0.0370
_diffrn_reflns_av_sigmaI/netI 0.0536
_diffrn_reflns_limit_h_max 13
_diffrn_reflns_limit_h_min -9
_diffrn_reflns_limit_k_max 8
_diffrn_reflns_limit_k_min -7
_diffrn_reflns_limit_l_max 10
_diffrn_reflns_limit_l_min -14
_diffrn_reflns_number 3224
_diffrn_reflns_theta_full 25.00
_diffrn_reflns_theta_max 25.00
_diffrn_reflns_theta_min 3.02
_exptl_absorpt_coefficient_mu 6.792
_exptl_absorpt_correction_T_max 1.00000
_exptl_absorpt_correction_T_min 0.27523
_exptl_absorpt_correction_type multi-scan
_exptl_absorpt_process_details CRYSALISPRO
_exptl_crystal_colour blue
_exptl_crystal_density_diffrn 2.688
_exptl_crystal_density_meas ?
_exptl_crystal_density_method 'not measured'
_exptl_crystal_description Block
_exptl_crystal_F_000 712
_exptl_crystal_size_max 0.2
_exptl_crystal_size_mid 0.15
_exptl_crystal_size_min 0.15
_refine_diff_density_max 1.465
_refine_diff_density_min -2.166
_refine_diff_density_rms 0.224
_refine_ls_extinction_method none
_refine_ls_goodness_of_fit_ref 1.165
_refine_ls_hydrogen_treatment mixed
_refine_ls_matrix_type full
_refine_ls_number_parameters 151
_refine_ls_number_reflns 1617
_refine_ls_number_restraints 18
_refine_ls_restrained_S_all 1.165
_refine_ls_R_factor_all 0.0483
_refine_ls_R_factor_gt 0.0460
_refine_ls_shift/su_max 0.000
_refine_ls_shift/su_mean 0.000
_refine_ls_structure_factor_coef Fsqd
_refine_ls_weighting_details 'calc w=1/[\s^2^(Fo^2^)+(0.0267P)^2^+10.9587P] where P=(Fo^2^+2Fc^2^)/3'
_refine_ls_weighting_scheme calc
_refine_ls_wR_factor_gt 0.0971
_refine_ls_wR_factor_ref 0.0985
_reflns_number_gt 1521
_reflns_number_total 1617
_reflns_threshold_expression >2sigma(I)
_cod_data_source_file c3ra43118e.txt
_cod_data_source_block 4-Ho
_cod_depositor_comments
;
The following automatic conversions were performed:

data item '_symmetry_cell_setting' value 'Monoclinic' was changed to
'monoclinic' in accordance with the
/home/saulius/struct/COD-crude-data/automatic-downloads/DataCite-retrospective/RSC/depositions/lib/dictionaries/cif_core.dic
dictionary named 'cif_core.dic' version 2.4.2 last updated on
2011-04-26.

data item '_exptl_crystal_density_meas' value 'none' was changed to
'?' -- the value is perceived as not measured.

Automatic conversion script
Id: cif_fix_values 6909 2019-04-08 15:41:33Z antanas 
;
_cod_original_sg_symbol_H-M P2/a
_cod_database_code 7239150

loop_
_symmetry_equiv_pos_as_xyz
'x, y, z'
'-x+1/2, y, -z'
'-x, -y, -z'
'x-1/2, -y, z'

loop_
_atom_site_label
_atom_site_type_symbol
_atom_site_fract_x
_atom_site_fract_y
_atom_site_fract_z
_atom_site_U_iso_or_equiv
_atom_site_adp_type
_atom_site_occupancy
_atom_site_symmetry_multiplicity
_atom_site_calc_flag
_atom_site_refinement_flags
C1 C 0.1516(7) 0.2050(15) 0.1883(9) 0.024(2) Uani 1 1 d .
C2 C 0.2615(7) 0.1457(13) 0.2764(7) 0.0110(17) Uani 1 1 d .
C3 C 0.3819(7) 0.1764(13) 0.2864(7) 0.0108(17) Uani 1 1 d .
C4 C 0.4623(7) 0.2624(13) 0.2183(7) 0.0113(18) Uani 1 1 d U
Cl1 Cl 0.2500 -0.3752(5) 0.5000 0.0207(7) Uani 1 2 d S
Cu1 Cu 0.11249(8) -0.10094(17) 0.41109(9) 0.0164(3) Uani 1 1 d .
Ho1 Ho 0.2500 0.48838(8) 0.0000 0.00938(18) Uani 1 2 d S
N1 N 0.2510(6) 0.0514(11) 0.3723(6) 0.0139(16) Uani 1 1 d .
N2 N 0.3590(6) 0.0266(11) 0.4374(6) 0.0121(15) Uani 1 1 d U
N3 N 0.4386(6) 0.1018(11) 0.3877(6) 0.0112(15) Uani 1 1 d .
O1 O 0.1677(5) 0.2682(11) 0.0958(5) 0.0269(17) Uani 1 1 d .
O2 O 0.0540(5) 0.1834(10) 0.2134(5) 0.0220(15) Uani 1 1 d .
O3 O 0.4236(4) 0.3454(9) 0.1261(5) 0.0136(13) Uani 1 1 d .
O4 O 0.5730(5) 0.2388(9) 0.2640(5) 0.0152(13) Uani 1 1 d U
O5 O 0.4049(5) 0.7143(9) 0.0095(5) 0.0149(13) Uani 1 1 d .
H5A H 0.4448 0.6819 -0.0387 0.022 Uiso 1 1 d R
H5B H 0.3762 0.8296 -0.0058 0.022 Uiso 1 1 d R
O6 O 0.2736(5) 0.6476(11) 0.1839(5) 0.0261(16) Uani 1 1 d .
H6A H 0.2052 0.6523 0.2059 0.039 Uiso 1 1 d R
H6B H 0.3256 0.5823 0.2373 0.039 Uiso 1 1 d R
O7 O -0.0293(10) 0.3947(18) 0.3717(8) 0.077(4) Uani 1 1 d G
H7A H -0.0035 0.3542 0.3154 0.116 Uiso 1 1 d G
H7B H 0.0104 0.3412 0.4324 0.116 Uiso 1 1 d G

loop_
_atom_site_aniso_label
_atom_site_aniso_U_11
_atom_site_aniso_U_22
_atom_site_aniso_U_33
_atom_site_aniso_U_23
_atom_site_aniso_U_13
_atom_site_aniso_U_12
C1 0.008(5) 0.028(6) 0.032(6) 0.013(5) -0.002(4) -0.008(4)
C2 0.005(4) 0.017(4) 0.009(4) 0.001(4) -0.002(3) -0.002(3)
C3 0.008(4) 0.017(5) 0.006(4) 0.005(3) 0.000(3) 0.004(3)
C4 0.006(3) 0.016(4) 0.012(4) 0.001(3) 0.000(3) 0.000(3)
Cl1 0.0159(15) 0.0144(16) 0.0280(18) 0.000 -0.0027(12) 0.000
Cu1 0.0034(5) 0.0328(7) 0.0128(6) -0.0120(5) 0.0011(4) -0.0031(4)
Ho1 0.0041(3) 0.0150(3) 0.0086(3) 0.000 0.00056(19) 0.000
N1 0.008(4) 0.026(4) 0.006(4) 0.002(3) -0.002(3) 0.002(3)
N2 0.005(3) 0.017(3) 0.013(3) 0.003(3) -0.001(2) -0.001(2)
N3 0.010(3) 0.019(4) 0.005(3) 0.001(3) 0.003(3) -0.001(3)
O1 0.012(3) 0.047(5) 0.018(4) 0.021(3) -0.003(3) -0.009(3)
O2 0.004(3) 0.042(4) 0.019(4) 0.011(3) -0.001(2) 0.001(3)
O3 0.007(3) 0.024(3) 0.008(3) 0.007(3) -0.003(2) 0.002(2)
O4 0.006(3) 0.025(3) 0.014(3) 0.008(2) 0.001(2) 0.004(2)
O5 0.011(3) 0.015(3) 0.018(3) 0.002(3) -0.001(2) 0.001(2)
O6 0.015(3) 0.048(5) 0.015(3) -0.003(3) 0.002(2) 0.013(3)
O7 0.102(8) 0.099(9) 0.036(6) -0.010(6) 0.027(6) -0.063(7)

loop_
_atom_type_symbol
_atom_type_description
_atom_type_scat_dispersion_real
_atom_type_scat_dispersion_imag
_atom_type_scat_source
C C 0.0033 0.0016 'International Tables Vol C Tables 4.2.6.8 and 6.1.1.4'
H H 0.0000 0.0000 'International Tables Vol C Tables 4.2.6.8 and 6.1.1.4'
Cl Cl 0.1484 0.1585 'International Tables Vol C Tables 4.2.6.8 and 6.1.1.4'
Cu Cu 0.3201 1.2651 'International Tables Vol C Tables 4.2.6.8 and 6.1.1.4'
Ho Ho -0.2175 4.6783 'International Tables Vol C Tables 4.2.6.8 and 6.1.1.4'
N N 0.0061 0.0033 'International Tables Vol C Tables 4.2.6.8 and 6.1.1.4'
O O 0.0106 0.0060 'International Tables Vol C Tables 4.2.6.8 and 6.1.1.4'

loop_
_geom_angle_atom_site_label_1
_geom_angle_atom_site_label_2
_geom_angle_atom_site_label_3
_geom_angle
_geom_angle_site_symmetry_1
_geom_angle_site_symmetry_3
O2 C1 O1 126.2(8) . .
O2 C1 C2 117.3(8) . .
O1 C1 C2 116.4(7) . .
N1 C2 C3 106.5(7) . .
N1 C2 C1 120.1(7) . .
C3 C2 C1 133.3(8) . .
N3 C3 C2 106.9(7) . .
N3 C3 C4 114.3(7) . .
C2 C3 C4 138.7(8) . .
O3 C4 O4 124.2(7) . .
O3 C4 C3 122.1(7) . .
O4 C4 C3 113.7(7) . .
Cu1 Cl1 Cu1 85.08(11) . 2_556
O4 Cu1 N3 81.6(2) 4 4
O4 Cu1 N2 175.3(3) 4 2_556
N3 Cu1 N2 94.5(3) 4 2_556
O4 Cu1 N1 93.5(3) 4 .
N3 Cu1 N1 142.9(3) 4 .
N2 Cu1 N1 91.2(3) 2_556 .
O4 Cu1 Cl1 91.63(19) 4 .
N3 Cu1 Cl1 125.7(2) 4 .
N2 Cu1 Cl1 88.4(2) 2_556 .
N1 Cu1 Cl1 91.0(2) . .
O1 Ho1 O1 96.3(4) 2 .
O1 Ho1 O5 92.6(2) 2 .
O1 Ho1 O5 145.6(2) . .
O1 Ho1 O5 145.6(2) 2 2
O1 Ho1 O5 92.6(2) . 2
O5 Ho1 O5 98.4(3) . 2
O1 Ho1 O3 70.7(2) 2 .
O1 Ho1 O3 78.4(2) . .
O5 Ho1 O3 73.4(2) . .
O5 Ho1 O3 143.7(2) 2 .
O1 Ho1 O3 78.4(2) 2 2
O1 Ho1 O3 70.7(2) . 2
O5 Ho1 O3 143.7(2) . 2
O5 Ho1 O3 73.4(2) 2 2
O3 Ho1 O3 133.0(3) . 2
O1 Ho1 O6 77.9(3) 2 2
O1 Ho1 O6 143.2(2) . 2
O5 Ho1 O6 71.2(2) . 2
O5 Ho1 O6 75.2(2) 2 2
O3 Ho1 O6 130.79(19) . 2
O3 Ho1 O6 72.5(2) 2 2
O1 Ho1 O6 143.2(2) 2 .
O1 Ho1 O6 77.9(3) . .
O5 Ho1 O6 75.2(2) . .
O5 Ho1 O6 71.2(2) 2 .
O3 Ho1 O6 72.5(2) . .
O3 Ho1 O6 130.79(19) 2 .
O6 Ho1 O6 127.4(3) 2 .
N2 N1 C2 108.0(6) . .
N2 N1 Cu1 118.7(5) . .
C2 N1 Cu1 131.6(5) . .
N3 N2 N1 110.1(7) . .
N3 N2 Cu1 127.4(5) . 2_556
N1 N2 Cu1 122.5(5) . 2_556
N2 N3 C3 108.4(6) . .
N2 N3 Cu1 137.4(6) . 4_655
C3 N3 Cu1 113.5(5) . 4_655
C1 O1 Ho1 149.6(7) . .
C4 O3 Ho1 145.4(5) . .
C4 O4 Cu1 116.6(5) . 4_655
Ho1 O5 H5A 109.2 . .
Ho1 O5 H5B 109.3 . .
H5A O5 H5B 109.5 . .
Ho1 O6 H6A 111.7 . .
Ho1 O6 H6B 110.9 . .
H6A O6 H6B 107.3 . .
H7A O7 H7B 109.5 . .

loop_
_geom_bond_atom_site_label_1
_geom_bond_atom_site_label_2
_geom_bond_distance
_geom_bond_site_symmetry_2
C1 O2 1.244(10) .
C1 O1 1.250(11) .
C1 C2 1.511(11) .
C2 N1 1.352(11) .
C2 C3 1.385(11) .
C3 N3 1.346(10) .
C3 C4 1.496(11) .
C4 O3 1.235(10) .
C4 O4 1.281(9) .
Cl1 Cu1 2.515(3) .
Cl1 Cu1 2.515(3) 2_556
Cu1 O4 1.965(6) 4
Cu1 N3 1.966(6) 4
Cu1 N2 1.981(7) 2_556
Cu1 N1 2.049(7) .
Ho1 O1 2.230(6) 2
Ho1 O1 2.230(6) .
Ho1 O5 2.337(6) .
Ho1 O5 2.337(5) 2
Ho1 O3 2.423(5) .
Ho1 O3 2.423(5) 2
Ho1 O6 2.428(6) 2
Ho1 O6 2.428(6) .
N1 N2 1.323(9) .
N2 N3 1.313(9) .
N2 Cu1 1.981(7) 2_556
N3 Cu1 1.966(6) 4_655
O4 Cu1 1.965(6) 4_655
O5 H5A 0.8504 .
O5 H5B 0.8503 .
O6 H6A 0.8919 .
O6 H6B 0.8906 .
O7 H7A 0.8500 .
O7 H7B 0.8501 .
